data_7160956
loop_
_publ_author_name
'Qiu, Huanyi'
'Fang, Jingxi'
'Guan, Mingyan'
'Xie, Surong'
'Chen, Xi'
'Zhang, Qiuqi'
'Pan, Zhentao'
'Ma, Yongmin'

_publ_section_title
;
 B(C<sub>6</sub>F<sub>5</sub>)<sub>3</sub>/I<sub>2</sub> co-mediated
 cascade [4 + 2]/[3 + 2] cyclization to access spiroimidazolines.
;
_journal_issue 9
_journal_name_full 'Organic &amp; biomolecular chemistry'
_journal_page_first 1920
_journal_page_last 1925
_journal_paper_doi 10.1039/d5ob01941a
_journal_volume 24
_journal_year 2026
_chemical_formula_moiety 'C28 H21 Br N4 O, C H Cl3'
_chemical_formula_sum 'C29 H22 Br Cl3 N4 O'
_chemical_formula_weight 628.76
_space_group_crystal_system triclinic
_space_group_IT_number 2
_space_group_name_Hall '-P 1'
_space_group_name_H-M_alt 'P -1'
_atom_sites_solution_hydrogens mixed
_atom_sites_solution_primary dual
_audit_block_doi 10.5517/ccdc.csd.cc2pl0my
_audit_creation_date 2025-07-28
_audit_creation_method
;
Olex2 1.5
(compiled 2024.02.16 svn.r378c4104 for OlexSys, GUI svn.r6928)
;
_audit_update_record
;
2025-09-20 deposited with the CCDC.	2026-02-10 downloaded from the CCDC.
;
_cell_angle_alpha 80.587(3)
_cell_angle_beta 76.524(3)
_cell_angle_gamma 87.501(3)
_cell_formula_units_Z 2
_cell_length_a 9.3480(8)
_cell_length_b 10.0431(8)
_cell_length_c 15.9468(13)
_cell_measurement_reflns_used 7075
_cell_measurement_temperature 298.0
_cell_measurement_theta_max 23.006
_cell_measurement_theta_min 2.265
_cell_volume 1436.3(2)
_computing_cell_refinement 'SAINT V8.41 (?, 2016)'
_computing_data_reduction 'SAINT V8.41 (?, 2016)'
_computing_molecular_graphics 'Olex2 1.5 (Dolomanov et al., 2009)'
_computing_publication_material 'Olex2 1.5 (Dolomanov et al., 2009)'
_computing_structure_refinement 'XL  (Sheldrick, 2008)'
_computing_structure_solution 'SHELXT 2018/2 (Sheldrick, 2018)'
_diffrn_ambient_temperature 298.0
_diffrn_measured_fraction_theta_full 0.997
_diffrn_measured_fraction_theta_max 0.987
_diffrn_measurement_device_type 'BrukerD8 Venture'
_diffrn_radiation_type MoK\a
_diffrn_radiation_wavelength 0.71073
_diffrn_reflns_av_R_equivalents 0.0986
_diffrn_reflns_av_unetI/netI 0.0655
_diffrn_reflns_Laue_measured_fraction_full 0.997
_diffrn_reflns_Laue_measured_fraction_max 0.987
_diffrn_reflns_limit_h_max 12
_diffrn_reflns_limit_h_min -12
_diffrn_reflns_limit_k_max 13
_diffrn_reflns_limit_k_min -13
_diffrn_reflns_limit_l_max 21
_diffrn_reflns_limit_l_min -21
_diffrn_reflns_number 43296
_diffrn_reflns_point_group_measured_fraction_full 0.997
_diffrn_reflns_point_group_measured_fraction_max 0.987
_diffrn_reflns_theta_full 25.242
_diffrn_reflns_theta_max 28.853
_diffrn_reflns_theta_min 2.055
_diffrn_source_current 1.6
_diffrn_source_power 0.08
_diffrn_source_voltage 50.0
_exptl_absorpt_coefficient_mu 1.740
_exptl_absorpt_correction_T_max 0.7458
_exptl_absorpt_correction_T_min 0.6013
_exptl_absorpt_correction_type multi-scan
_exptl_absorpt_process_details
;
SADABS-2016/2 (Bruker,2016/2) was used for absorption correction.
wR2(int) was 0.1294 before and 0.0625 after correction.
The Ratio of minimum to maximum transmission is 0.8062.
The \l/2 correction factor is Not present.
;
_exptl_crystal_colour colourless
_exptl_crystal_colour_primary colourless
_exptl_crystal_density_diffrn 1.454
_exptl_crystal_description block
_exptl_crystal_F_000 636
_exptl_crystal_size_max 0.15
_exptl_crystal_size_mid 0.15
_exptl_crystal_size_min 0.1
_refine_diff_density_max 0.372
_refine_diff_density_min -0.641
_refine_diff_density_rms 0.054
_refine_ls_extinction_method none
_refine_ls_goodness_of_fit_ref 1.013
_refine_ls_hydrogen_treatment mixed
_refine_ls_matrix_type full
_refine_ls_number_parameters 384
_refine_ls_number_reflns 7449
_refine_ls_number_restraints 6
_refine_ls_restrained_S_all 1.013
_refine_ls_R_factor_all 0.1068
_refine_ls_R_factor_gt 0.0487
_refine_ls_shift/su_max 0.000
_refine_ls_shift/su_mean 0.000
_refine_ls_structure_factor_coef Fsqd
_refine_ls_weighting_details 'w=1/[\s^2^(Fo^2^)+(0.0543P)^2^+0.3384P] where P=(Fo^2^+2Fc^2^)/3'
_refine_ls_weighting_scheme calc
_refine_ls_wR_factor_gt 0.1138
_refine_ls_wR_factor_ref 0.1360
_reflns_Friedel_coverage 0.000
_reflns_number_gt 4088
_reflns_number_total 7449
_reflns_threshold_expression 'I > 2\s(I)'
_cod_data_source_file d5ob01941a2.cif
_cod_data_source_block mo250724d
_cod_depositor_comments 'Adding full bibliography for 7160956.cif.'
_cod_database_code 7160956
_shelx_shelxl_version_number 2019/3
_shelx_space_group_comment
;
The symmetry employed for this shelxl refinement is uniquely defined
by the following loop, which should always be used as a source of
symmetry information in preference to the above space-group names.
They are only intended as comments.
;
_shelx_estimated_absorpt_t_max 0.845
_shelx_estimated_absorpt_t_min 0.780
_olex2_refinement_description
;
1. Fixed Uiso
 At 1.2 times of:
  All C(H) groups, All C(H,H) groups
2. Restrained distances
 Cl00-C012 \\sim Cl2-C0
 with sigma of 0.02
 Cl1-C012 \\sim Cl1A-C0
 with sigma of 0.02
 Cl-C012 \\sim ClA-C0
 with sigma of 0.02
 Cl00-Cl1 \\sim Cl2-Cl1A
 with sigma of 0.04
 Cl00-Cl \\sim Cl2-ClA
 with sigma of 0.04
 Cl1-Cl \\sim Cl1A-ClA
 with sigma of 0.04
3. Others
 Sof(Cl1A)=Sof(Cl2)=Sof(ClA)=Sof(C0)=Sof(H0)=1-FVAR(1)
 Sof(Cl)=Sof(Cl00)=Sof(Cl1)=Sof(C012)=Sof(H012)=FVAR(1)
4.a Ternary CH refined with riding coordinates:
 C0(H0), C012(H012)
4.b Secondary CH2 refined with riding coordinates:
 C2(H2A,H2B)
4.c Aromatic/amide H refined with riding coordinates:
 C5(H5), C6(H6), C7(H7), C8(H8), C12(H12), C13(H13), C15(H15), C16(H16),
 C18(H18), C19(H19), C20(H20), C21(H21), C22(H22), C24(H24), C25(H25), C26(H26),
  C27(H27), C28(H28)
;
_olex2_submission_special_instructions 'No special instructions were received'

loop_
_space_group_symop_operation_xyz
'x, y, z'
'-x, -y, -z'

loop_
_atom_site_label
_atom_site_type_symbol
_atom_site_fract_x
_atom_site_fract_y
_atom_site_fract_z
_atom_site_U_iso_or_equiv
_atom_site_adp_type
_atom_site_occupancy
_atom_site_site_symmetry_order
_atom_site_calc_flag
_atom_site_refinement_flags_posn
_atom_site_refinement_flags_adp
_atom_site_refinement_flags_occupancy
_atom_site_disorder_assembly
_atom_site_disorder_group
Br1 Br 0.11990(5) 0.23789(4) 1.00065(2) 0.09379(18) Uani 1 1 d . . . . .
O1 O 0.0400(2) 0.44679(18) 0.60277(11) 0.0579(5) Uani 1 1 d . . . . .
N1 N 0.1655(3) 0.6061(2) 0.49843(14) 0.0512(5) Uani 1 1 d . . . . .
H1 H 0.111(3) 0.601(3) 0.4724(17) 0.049(8) Uiso 1 1 d . . . . .
N2 N 0.2337(2) 0.54625(19) 0.62996(12) 0.0452(5) Uani 1 1 d . . . . .
N3 N 0.3254(2) 0.73897(18) 0.67307(12) 0.0425(4) Uani 1 1 d . . . . .
N4 N 0.5162(2) 0.6107(2) 0.70545(12) 0.0478(5) Uani 1 1 d . . . . .
C1 C 0.3566(3) 0.6434(2) 0.60895(14) 0.0421(5) Uani 1 1 d . . . . .
C2 C 0.5010(3) 0.5711(3) 0.62353(15) 0.0482(6) Uani 1 1 d . . . . .
H2A H 0.492628 0.473944 0.629097 0.058 Uiso 1 1 calc R U . . .
H2B H 0.583903 0.601870 0.576015 0.058 Uiso 1 1 calc R U . . .
C3 C 0.4140(2) 0.7089(2) 0.72451(14) 0.0403(5) Uani 1 1 d . . . . .
C4 C 0.3722(3) 0.7212(2) 0.51804(14) 0.0431(5) Uani 1 1 d . . . . .
C5 C 0.4803(3) 0.8189(3) 0.48452(16) 0.0554(6) Uani 1 1 d . . . . .
H5 H 0.545345 0.833758 0.518090 0.067 Uiso 1 1 calc R U . . .
C6 C 0.4932(3) 0.8937(3) 0.40335(18) 0.0629(7) Uani 1 1 d . . . . .
H6 H 0.567292 0.957657 0.381858 0.076 Uiso 1 1 calc R U . . .
C7 C 0.3959(4) 0.8738(3) 0.35358(17) 0.0637(7) Uani 1 1 d . . . . .
H7 H 0.404310 0.924595 0.298394 0.076 Uiso 1 1 calc R U . . .
C8 C 0.2867(3) 0.7795(3) 0.38516(16) 0.0546(6) Uani 1 1 d . . . . .
H8 H 0.220766 0.766973 0.351581 0.066 Uiso 1 1 calc R U . . .
C9 C 0.2745(3) 0.7027(2) 0.46709(14) 0.0434(5) Uani 1 1 d . . . . .
C10 C 0.1404(3) 0.5289(2) 0.57823(14) 0.0438(5) Uani 1 1 d . . . . .
C11 C 0.2008(3) 0.4704(2) 0.71714(15) 0.0465(6) Uani 1 1 d . . . . .
C12 C 0.2556(3) 0.3414(3) 0.73266(17) 0.0618(7) Uani 1 1 d . . . . .
H12 H 0.309514 0.301549 0.686374 0.074 Uiso 1 1 calc R U . . .
C13 C 0.2306(4) 0.2708(3) 0.81698(18) 0.0705(8) Uani 1 1 d . . . . .
H13 H 0.268852 0.184289 0.827742 0.085 Uiso 1 1 calc R U . . .
C14 C 0.1488(3) 0.3301(3) 0.88428(16) 0.0581(7) Uani 1 1 d . . . . .
C15 C 0.0893(3) 0.4573(3) 0.86939(16) 0.0576(6) Uani 1 1 d . . . . .
H15 H 0.032124 0.495696 0.915421 0.069 Uiso 1 1 calc R U . . .
C16 C 0.1156(3) 0.5269(3) 0.78524(16) 0.0520(6) Uani 1 1 d . . . . .
H16 H 0.075467 0.612665 0.774463 0.062 Uiso 1 1 calc R U . . .
C17 C 0.4114(3) 0.7855(2) 0.79677(14) 0.0434(5) Uani 1 1 d . . . . .
C18 C 0.5412(3) 0.8207(3) 0.81506(16) 0.0567(6) Uani 1 1 d . . . . .
H18 H 0.631118 0.790430 0.785074 0.068 Uiso 1 1 calc R U . . .
C19 C 0.5361(4) 0.9013(3) 0.87833(19) 0.0718(8) Uani 1 1 d . . . . .
H19 H 0.622965 0.926030 0.890408 0.086 Uiso 1 1 calc R U . . .
C20 C 0.4043(4) 0.9445(3) 0.92303(19) 0.0716(9) Uani 1 1 d . . . . .
H20 H 0.402184 0.999636 0.964853 0.086 Uiso 1 1 calc R U . . .
C21 C 0.2752(3) 0.9076(3) 0.90696(18) 0.0633(7) Uani 1 1 d . . . . .
H21 H 0.185608 0.935911 0.938471 0.076 Uiso 1 1 calc R U . . .
C22 C 0.2792(3) 0.8278(3) 0.84337(16) 0.0541(6) Uani 1 1 d . . . . .
H22 H 0.191813 0.802666 0.832111 0.065 Uiso 1 1 calc R U . . .
C23 C 0.5811(3) 0.5219(2) 0.76616(15) 0.0456(5) Uani 1 1 d . . . . .
C24 C 0.5039(3) 0.4814(3) 0.85116(17) 0.0630(7) Uani 1 1 d . . . . .
H24 H 0.409149 0.513639 0.870480 0.076 Uiso 1 1 calc R U . . .
C25 C 0.5692(4) 0.3922(3) 0.9072(2) 0.0803(9) Uani 1 1 d . . . . .
H25 H 0.518591 0.365555 0.964657 0.096 Uiso 1 1 calc R U . . .
C26 C 0.7079(4) 0.3431(3) 0.8784(2) 0.0798(9) Uani 1 1 d . . . . .
H26 H 0.750846 0.282736 0.916242 0.096 Uiso 1 1 calc R U . . .
C27 C 0.7833(3) 0.3828(3) 0.7941(2) 0.0684(8) Uani 1 1 d . . . . .
H27 H 0.877033 0.348535 0.774442 0.082 Uiso 1 1 calc R U . . .
C28 C 0.7204(3) 0.4735(3) 0.73831(17) 0.0537(6) Uani 1 1 d . . . . .
H28 H 0.772857 0.502053 0.681439 0.064 Uiso 1 1 calc R U . . .
Cl Cl 0.0934(6) 1.1046(6) 0.6144(7) 0.137(2) Uani 0.506(15) 1 d D . P A 1
Cl00 Cl -0.0483(10) 0.8542(10) 0.6212(9) 0.171(3) Uani 0.506(15) 1 d D . P A 1
Cl1 Cl -0.0544(5) 0.9601(11) 0.7760(4) 0.171(3) Uani 0.506(15) 1 d D . P A 1
Cl1A Cl -0.0312(10) 1.0103(9) 0.7587(6) 0.174(3) Uani 0.494(15) 1 d D . P A 2
Cl2 Cl -0.0684(7) 0.8289(7) 0.6510(5) 0.1287(18) Uani 0.494(15) 1 d D . P A 2
ClA Cl 0.0983(8) 1.0552(12) 0.5772(6) 0.154(3) Uani 0.494(15) 1 d D . P A 2
C0 C 0.0507(11) 0.9384(11) 0.6700(5) 0.072(5) Uani 0.494(15) 1 d D . P A 2
H0 H 0.138902 0.889071 0.681002 0.086 Uiso 0.494(15) 1 calc R U P A 2
C012 C 0.0476(17) 0.9461(12) 0.6732(8) 0.124(9) Uani 0.506(15) 1 d D . P A 1
H012 H 0.138734 0.897276 0.679028 0.149 Uiso 0.506(15) 1 calc R U P A 1

loop_
_atom_site_aniso_label
_atom_site_aniso_U_11
_atom_site_aniso_U_22
_atom_site_aniso_U_33
_atom_site_aniso_U_23
_atom_site_aniso_U_13
_atom_site_aniso_U_12
Br1 0.1207(4) 0.0902(3) 0.05376(19) 0.01256(16) -0.00482(18) 0.0095(2)
O1 0.0589(11) 0.0671(11) 0.0511(9) -0.0051(8) -0.0189(8) -0.0184(10)
N1 0.0526(13) 0.0598(13) 0.0472(11) -0.0046(9) -0.0245(10) -0.0094(11)
N2 0.0509(12) 0.0469(11) 0.0410(10) -0.0068(8) -0.0160(9) -0.0071(9)
N3 0.0431(11) 0.0453(10) 0.0427(10) -0.0136(8) -0.0127(8) 0.0014(9)
N4 0.0492(12) 0.0535(12) 0.0467(10) -0.0153(9) -0.0197(9) 0.0101(10)
C1 0.0440(13) 0.0426(12) 0.0436(11) -0.0147(9) -0.0125(10) 0.0008(10)
C2 0.0482(14) 0.0532(14) 0.0470(12) -0.0168(11) -0.0136(11) 0.0064(11)
C3 0.0401(13) 0.0410(12) 0.0419(11) -0.0095(9) -0.0115(10) -0.0018(10)
C4 0.0483(14) 0.0414(12) 0.0424(11) -0.0133(9) -0.0116(10) 0.0018(10)
C5 0.0591(17) 0.0560(15) 0.0541(14) -0.0115(12) -0.0149(12) -0.0112(13)
C6 0.0699(19) 0.0554(15) 0.0610(16) -0.0058(12) -0.0100(14) -0.0135(14)
C7 0.085(2) 0.0530(15) 0.0501(14) 0.0009(12) -0.0163(14) -0.0023(15)
C8 0.0678(18) 0.0504(14) 0.0498(13) -0.0080(11) -0.0226(12) 0.0045(13)
C9 0.0482(14) 0.0400(12) 0.0443(12) -0.0118(9) -0.0121(10) 0.0024(10)
C10 0.0444(14) 0.0472(13) 0.0436(12) -0.0129(10) -0.0133(10) -0.0014(11)
C11 0.0530(15) 0.0453(13) 0.0444(12) -0.0076(10) -0.0166(11) -0.0055(11)
C12 0.085(2) 0.0483(14) 0.0508(14) -0.0129(11) -0.0095(13) 0.0026(14)
C13 0.100(2) 0.0475(15) 0.0590(16) -0.0022(12) -0.0136(16) 0.0068(15)
C14 0.0657(18) 0.0595(16) 0.0462(13) -0.0022(11) -0.0101(12) -0.0066(14)
C15 0.0616(17) 0.0614(16) 0.0474(13) -0.0081(12) -0.0076(12) -0.0009(13)
C16 0.0533(15) 0.0505(14) 0.0525(13) -0.0072(11) -0.0141(11) 0.0016(12)
C17 0.0525(15) 0.0418(12) 0.0397(11) -0.0084(9) -0.0169(10) -0.0011(11)
C18 0.0552(16) 0.0666(16) 0.0538(14) -0.0174(12) -0.0176(12) -0.0049(13)
C19 0.078(2) 0.085(2) 0.0683(18) -0.0295(16) -0.0346(16) -0.0077(17)
C20 0.097(3) 0.0730(19) 0.0601(16) -0.0313(15) -0.0362(17) 0.0065(18)
C21 0.0719(19) 0.0654(17) 0.0595(16) -0.0276(13) -0.0186(14) 0.0120(15)
C22 0.0586(17) 0.0549(15) 0.0555(14) -0.0190(12) -0.0201(12) 0.0046(13)
C23 0.0460(14) 0.0465(13) 0.0489(12) -0.0080(10) -0.0197(11) -0.0006(11)
C24 0.0564(17) 0.0674(17) 0.0596(16) -0.0011(13) -0.0094(13) 0.0045(14)
C25 0.089(3) 0.084(2) 0.0604(17) 0.0091(15) -0.0152(16) 0.0016(19)
C26 0.088(3) 0.076(2) 0.080(2) 0.0028(16) -0.0418(19) 0.0158(18)
C27 0.0609(18) 0.0747(19) 0.0770(19) -0.0145(15) -0.0315(15) 0.0128(15)
C28 0.0483(16) 0.0592(15) 0.0575(14) -0.0141(12) -0.0178(12) 0.0053(12)
Cl 0.090(2) 0.095(3) 0.214(6) 0.030(3) -0.047(3) -0.0080(18)
Cl00 0.167(5) 0.172(6) 0.220(7) -0.115(5) -0.084(5) 0.029(4)
Cl1 0.081(2) 0.305(8) 0.100(2) -0.003(3) -0.0001(19) 0.066(3)
Cl1A 0.218(6) 0.174(5) 0.174(5) -0.100(4) -0.102(4) 0.112(4)
Cl2 0.082(2) 0.112(2) 0.180(4) -0.007(3) -0.018(2) 0.0051(17)
ClA 0.124(3) 0.142(5) 0.175(5) 0.040(4) -0.038(3) -0.006(3)
C0 0.043(7) 0.104(12) 0.063(6) -0.006(6) -0.010(5) 0.030(7)
C012 0.118(15) 0.068(10) 0.194(18) 0.006(10) -0.070(13) 0.001(9)

loop_
_atom_type_symbol
_atom_type_description
_atom_type_scat_dispersion_real
_atom_type_scat_dispersion_imag
_atom_type_scat_source
C C 0.0033 0.0016 'International Tables Vol C Tables 4.2.6.8 and 6.1.1.4'
H H 0.0000 0.0000 'International Tables Vol C Tables 4.2.6.8 and 6.1.1.4'
Br Br -0.2901 2.4595 'International Tables Vol C Tables 4.2.6.8 and 6.1.1.4'
Cl Cl 0.1484 0.1585 'International Tables Vol C Tables 4.2.6.8 and 6.1.1.4'
N N 0.0061 0.0033 'International Tables Vol C Tables 4.2.6.8 and 6.1.1.4'
O O 0.0106 0.0060 'International Tables Vol C Tables 4.2.6.8 and 6.1.1.4'

loop_
_geom_angle_atom_site_label_1
_geom_angle_atom_site_label_2
_geom_angle_atom_site_label_3
_geom_angle
_geom_angle_site_symmetry_1
_geom_angle_site_symmetry_3
_geom_angle_publ_flag
C9 N1 H1 118(2) . . ?
C10 N1 H1 116(2) . . ?
C10 N1 C9 125.1(2) . . ?
C10 N2 C1 126.92(18) . . ?
C10 N2 C11 116.34(18) . . ?
C11 N2 C1 116.49(17) . . ?
C3 N3 C1 107.16(19) . . ?
C3 N4 C2 107.28(17) . . ?
C3 N4 C23 126.60(19) . . ?
C23 N4 C2 121.38(19) . . ?
N2 C1 N3 108.56(18) . . ?
N2 C1 C2 110.88(18) . . ?
N2 C1 C4 110.64(17) . . ?
N3 C1 C2 104.22(17) . . ?
N3 C1 C4 109.32(18) . . ?
C4 C1 C2 112.95(19) . . ?
N4 C2 C1 102.81(18) . . ?
N4 C2 H2A 111.2 . . ?
N4 C2 H2B 111.2 . . ?
C1 C2 H2A 111.2 . . ?
C1 C2 H2B 111.2 . . ?
H2A C2 H2B 109.1 . . ?
N3 C3 N4 116.97(19) . . ?
N3 C3 C17 121.0(2) . . ?
N4 C3 C17 121.83(19) . . ?
C5 C4 C1 120.7(2) . . ?
C5 C4 C9 118.0(2) . . ?
C9 C4 C1 121.2(2) . . ?
C4 C5 H5 119.2 . . ?
C6 C5 C4 121.6(2) . . ?
C6 C5 H5 119.2 . . ?
C5 C6 H6 120.2 . . ?
C5 C6 C7 119.6(2) . . ?
C7 C6 H6 120.2 . . ?
C6 C7 H7 119.9 . . ?
C8 C7 C6 120.3(2) . . ?
C8 C7 H7 119.9 . . ?
C7 C8 H8 120.0 . . ?
C7 C8 C9 120.1(2) . . ?
C9 C8 H8 120.0 . . ?
N1 C9 C4 119.6(2) . . ?
N1 C9 C8 120.1(2) . . ?
C8 C9 C4 120.4(2) . . ?
O1 C10 N1 121.9(2) . . ?
O1 C10 N2 121.6(2) . . ?
N1 C10 N2 116.5(2) . . ?
C12 C11 N2 120.1(2) . . ?
C16 C11 N2 120.2(2) . . ?
C16 C11 C12 119.7(2) . . ?
C11 C12 H12 119.9 . . ?
C11 C12 C13 120.3(3) . . ?
C13 C12 H12 119.9 . . ?
C12 C13 H13 120.4 . . ?
C14 C13 C12 119.1(3) . . ?
C14 C13 H13 120.4 . . ?
C13 C14 Br1 119.7(2) . . ?
C13 C14 C15 121.2(2) . . ?
C15 C14 Br1 119.0(2) . . ?
C14 C15 H15 120.4 . . ?
C14 C15 C16 119.1(3) . . ?
C16 C15 H15 120.4 . . ?
C11 C16 C15 120.5(2) . . ?
C11 C16 H16 119.8 . . ?
C15 C16 H16 119.8 . . ?
C18 C17 C3 120.7(2) . . ?
C22 C17 C3 119.7(2) . . ?
C22 C17 C18 119.6(2) . . ?
C17 C18 H18 120.3 . . ?
C19 C18 C17 119.5(3) . . ?
C19 C18 H18 120.3 . . ?
C18 C19 H19 119.8 . . ?
C20 C19 C18 120.4(3) . . ?
C20 C19 H19 119.8 . . ?
C19 C20 H20 119.7 . . ?
C19 C20 C21 120.6(3) . . ?
C21 C20 H20 119.7 . . ?
C20 C21 H21 120.3 . . ?
C20 C21 C22 119.4(3) . . ?
C22 C21 H21 120.3 . . ?
C17 C22 C21 120.5(2) . . ?
C17 C22 H22 119.8 . . ?
C21 C22 H22 119.8 . . ?
C24 C23 N4 121.1(2) . . ?
C28 C23 N4 119.0(2) . . ?
C28 C23 C24 119.9(2) . . ?
C23 C24 H24 120.4 . . ?
C23 C24 C25 119.3(3) . . ?
C25 C24 H24 120.4 . . ?
C24 C25 H25 119.8 . . ?
C26 C25 C24 120.4(3) . . ?
C26 C25 H25 119.8 . . ?
C25 C26 H26 120.0 . . ?
C27 C26 C25 120.1(3) . . ?
C27 C26 H26 120.0 . . ?
C26 C27 H27 120.0 . . ?
C26 C27 C28 120.0(3) . . ?
C28 C27 H27 120.0 . . ?
C23 C28 C27 120.4(3) . . ?
C23 C28 H28 119.8 . . ?
C27 C28 H28 119.8 . . ?
Cl1A C0 Cl2 109.6(6) . . ?
Cl1A C0 ClA 112.3(7) . . ?
Cl1A C0 H0 109.3 . . ?
Cl2 C0 ClA 107.0(6) . . ?
Cl2 C0 H0 109.3 . . ?
ClA C0 H0 109.3 . . ?
Cl C012 Cl00 111.8(8) . . ?
Cl C012 H012 108.3 . . ?
Cl00 C012 H012 108.3 . . ?
Cl1 C012 Cl 109.9(8) . . ?
Cl1 C012 Cl00 110.1(8) . . ?
Cl1 C012 H012 108.3 . . ?

loop_
_geom_bond_atom_site_label_1
_geom_bond_atom_site_label_2
_geom_bond_distance
_geom_bond_site_symmetry_2
_geom_bond_publ_flag
Br1 C14 1.898(2) . ?
O1 C10 1.227(3) . ?
N1 H1 0.73(3) . ?
N1 C9 1.386(3) . ?
N1 C10 1.353(3) . ?
N2 C1 1.482(3) . ?
N2 C10 1.367(3) . ?
N2 C11 1.443(3) . ?
N3 C1 1.487(3) . ?
N3 C3 1.290(3) . ?
N4 C2 1.465(3) . ?
N4 C3 1.363(3) . ?
N4 C23 1.430(3) . ?
C1 C2 1.552(3) . ?
C1 C4 1.508(3) . ?
C2 H2A 0.9700 . ?
C2 H2B 0.9700 . ?
C3 C17 1.482(3) . ?
C4 C5 1.390(3) . ?
C4 C9 1.393(3) . ?
C5 H5 0.9300 . ?
C5 C6 1.368(4) . ?
C6 H6 0.9300 . ?
C6 C7 1.379(4) . ?
C7 H7 0.9300 . ?
C7 C8 1.372(4) . ?
C8 H8 0.9300 . ?
C8 C9 1.387(3) . ?
C11 C12 1.378(4) . ?
C11 C16 1.377(4) . ?
C12 H12 0.9300 . ?
C12 C13 1.386(4) . ?
C13 H13 0.9300 . ?
C13 C14 1.371(4) . ?
C14 C15 1.378(4) . ?
C15 H15 0.9300 . ?
C15 C16 1.380(3) . ?
C16 H16 0.9300 . ?
C17 C18 1.385(3) . ?
C17 C22 1.375(4) . ?
C18 H18 0.9300 . ?
C18 C19 1.384(4) . ?
C19 H19 0.9300 . ?
C19 C20 1.363(5) . ?
C20 H20 0.9300 . ?
C20 C21 1.369(4) . ?
C21 H21 0.9300 . ?
C21 C22 1.385(4) . ?
C22 H22 0.9300 . ?
C23 C24 1.383(4) . ?
C23 C28 1.369(4) . ?
C24 H24 0.9300 . ?
C24 C25 1.384(4) . ?
C25 H25 0.9300 . ?
C25 C26 1.370(5) . ?
C26 H26 0.9300 . ?
C26 C27 1.368(5) . ?
C27 H27 0.9300 . ?
C27 C28 1.379(4) . ?
C28 H28 0.9300 . ?
Cl C012 1.726(11) . ?
Cl00 C012 1.736(12) . ?
Cl1 C012 1.718(13) . ?
Cl1A C0 1.701(9) . ?
Cl2 C0 1.707(10) . ?
ClA C0 1.713(9) . ?
C0 H0 0.9800 . ?
C012 H012 0.9800 . ?

loop_
_geom_torsion_atom_site_label_1
_geom_torsion_atom_site_label_2
_geom_torsion_atom_site_label_3
_geom_torsion_atom_site_label_4
_geom_torsion
_geom_torsion_site_symmetry_1
_geom_torsion_site_symmetry_2
_geom_torsion_site_symmetry_3
_geom_torsion_site_symmetry_4
_geom_torsion_publ_flag
Br1 C14 C15 C16 177.18(19) . . . . ?
N2 C1 C2 N4 -104.4(2) . . . . ?
N2 C1 C4 C5 179.6(2) . . . . ?
N2 C1 C4 C9 3.1(3) . . . . ?
N2 C11 C12 C13 176.7(2) . . . . ?
N2 C11 C16 C15 -177.0(2) . . . . ?
N3 C1 C2 N4 12.2(2) . . . . ?
N3 C1 C4 C5 60.1(3) . . . . ?
N3 C1 C4 C9 -116.4(2) . . . . ?
N3 C3 C17 C18 -138.5(2) . . . . ?
N3 C3 C17 C22 38.3(3) . . . . ?
N4 C3 C17 C18 36.8(3) . . . . ?
N4 C3 C17 C22 -146.5(2) . . . . ?
N4 C23 C24 C25 178.1(3) . . . . ?
N4 C23 C28 C27 -176.9(2) . . . . ?
C1 N2 C10 O1 -178.6(2) . . . . ?
C1 N2 C10 N1 1.9(4) . . . . ?
C1 N2 C11 C12 -97.6(3) . . . . ?
C1 N2 C11 C16 81.9(3) . . . . ?
C1 N3 C3 N4 4.7(3) . . . . ?
C1 N3 C3 C17 -179.85(19) . . . . ?
C1 C4 C5 C6 -177.8(2) . . . . ?
C1 C4 C9 N1 -3.5(3) . . . . ?
C1 C4 C9 C8 177.2(2) . . . . ?
C2 N4 C3 N3 3.8(3) . . . . ?
C2 N4 C3 C17 -171.6(2) . . . . ?
C2 N4 C23 C24 -121.4(3) . . . . ?
C2 N4 C23 C28 56.5(3) . . . . ?
C2 C1 C4 C5 -55.4(3) . . . . ?
C2 C1 C4 C9 128.0(2) . . . . ?
C3 N3 C1 N2 107.7(2) . . . . ?
C3 N3 C1 C2 -10.5(2) . . . . ?
C3 N3 C1 C4 -131.5(2) . . . . ?
C3 N4 C2 C1 -9.9(2) . . . . ?
C3 N4 C23 C24 31.0(3) . . . . ?
C3 N4 C23 C28 -151.0(2) . . . . ?
C3 C17 C18 C19 174.9(2) . . . . ?
C3 C17 C22 C21 -175.4(2) . . . . ?
C4 C1 C2 N4 130.74(19) . . . . ?
C4 C5 C6 C7 1.0(4) . . . . ?
C5 C4 C9 N1 179.9(2) . . . . ?
C5 C4 C9 C8 0.5(4) . . . . ?
C5 C6 C7 C8 -0.1(5) . . . . ?
C6 C7 C8 C9 -0.6(4) . . . . ?
C7 C8 C9 N1 -179.0(3) . . . . ?
C7 C8 C9 C4 0.3(4) . . . . ?
C9 N1 C10 O1 178.5(2) . . . . ?
C9 N1 C10 N2 -2.1(4) . . . . ?
C9 C4 C5 C6 -1.2(4) . . . . ?
C10 N1 C9 C4 3.0(4) . . . . ?
C10 N1 C9 C8 -177.7(2) . . . . ?
C10 N2 C1 N3 117.6(2) . . . . ?
C10 N2 C1 C2 -128.5(2) . . . . ?
C10 N2 C1 C4 -2.4(3) . . . . ?
C10 N2 C11 C12 87.7(3) . . . . ?
C10 N2 C11 C16 -92.8(3) . . . . ?
C11 N2 C1 N3 -56.5(3) . . . . ?
C11 N2 C1 C2 57.4(3) . . . . ?
C11 N2 C1 C4 -176.5(2) . . . . ?
C11 N2 C10 O1 -4.5(3) . . . . ?
C11 N2 C10 N1 176.0(2) . . . . ?
C11 C12 C13 C14 1.1(5) . . . . ?
C12 C11 C16 C15 2.5(4) . . . . ?
C12 C13 C14 Br1 -177.5(2) . . . . ?
C12 C13 C14 C15 1.1(5) . . . . ?
C13 C14 C15 C16 -1.4(4) . . . . ?
C14 C15 C16 C11 -0.3(4) . . . . ?
C16 C11 C12 C13 -2.8(4) . . . . ?
C17 C18 C19 C20 0.7(4) . . . . ?
C18 C17 C22 C21 1.4(4) . . . . ?
C18 C19 C20 C21 0.9(5) . . . . ?
C19 C20 C21 C22 -1.3(5) . . . . ?
C20 C21 C22 C17 0.2(4) . . . . ?
C22 C17 C18 C19 -1.8(4) . . . . ?
C23 N4 C2 C1 147.2(2) . . . . ?
C23 N4 C3 N3 -151.7(2) . . . . ?
C23 N4 C3 C17 32.8(3) . . . . ?
C23 C24 C25 C26 -1.0(5) . . . . ?
C24 C23 C28 C27 1.1(4) . . . . ?
C24 C25 C26 C27 0.5(5) . . . . ?
C25 C26 C27 C28 0.8(5) . . . . ?
C26 C27 C28 C23 -1.6(4) . . . . ?
C28 C23 C24 C25 0.2(4) . . . . ?
